data_9010007
loop_
_publ_author_name
'Taxer, K.'
'Bartl, H.'

_publ_section_title
;
 On the dimorphy between the variscite and clinovariscite group: refined
 finestructural relationship of strengite and clinostrengite, Fe(PO4)*2H2O
 Note: x(O3) corrected to match reported bond lengths
;
_journal_name_full 'Crystal Research and Technology'
_journal_page_first 1080
_journal_page_last 1088
_journal_paper_doi 10.1002/crat.200410293
_journal_volume 39
_journal_year 2004
_chemical_compound_source 'Kreuzberg, Pleystein, Barvaria'
_chemical_formula_sum 'Fe H4 O6 P'
_chemical_name_mineral Strengite
_space_group_IT_number 61
_symmetry_space_group_name_Hall '-P 2ac 2ab'
_symmetry_space_group_name_H-M 'P b c a'
_cell_angle_alpha 90
_cell_angle_beta 90
_cell_angle_gamma 90
_cell_length_a 8.722
_cell_length_b 9.878
_cell_length_c 10.1187
_cell_formula_units_Z 8
_cell_volume 871.786
_database_code_amcsd 0012324
_exptl_crystal_density_diffrn 2.847
_cod_original_formula_sum 'Fe P O6 H4'
_cod_database_code 9010007

loop_
_space_group_symop_operation_xyz
x,y,z
x,1/2-y,1/2+z
-x,1/2+y,1/2-z
1/2-x,1/2+y,z
1/2+x,1/2-y,-z
1/2+x,y,1/2-z
1/2-x,-y,1/2+z
-x,-y,-z

loop_
_atom_site_label
_atom_site_fract_x
_atom_site_fract_y
_atom_site_fract_z
_atom_site_U_iso_or_equiv
Fe 0.15163 0.32927 0.13285 0.00600
P 0.03169 0.64545 0.14834 0.00520
O1 0.00690 0.20510 0.21550 0.00990
O2 0.01580 0.49080 0.14880 0.00880
O3 0.30200 0.17970 0.11090 0.01050
O4 0.08090 0.29380 -0.04700 0.01070
O5 0.26520 0.88910 0.31260 0.01160
O6 0.33470 0.44700 0.06000 0.01470
H1 0.16900 0.90700 0.32000 0.04000
H2 0.35700 0.43300 -0.02200 0.04000
H3 0.28500 0.82800 0.37000 0.02000
H4 0.31200 0.53200 0.06200 0.04000

loop_
_cod_related_entry_id
_cod_related_entry_database
_cod_related_entry_code
1 AMCSD 0012324
